data_4111035
loop_
_publ_author_name
'William J. Evans'
'David S. Lee'
'Joseph W. Ziller'
'Nikolas Kaltsoyannis'

_publ_section_title
;
 Trivalent [(C5Me5)2(THF)Ln]2(\m-\h2:\h2-N2) Complexes as Reducing Agents
 Including the Reductive Homologation of CO to a Ketene Carboxylate,
 (\m-\h4-O2CCCO)2-
;
_journal_name_full 'Journal of the American Chemical Society'
_journal_page_first 14176
_journal_page_last 14184
_journal_paper_doi 10.1021/ja0640851
_journal_volume 128
_journal_year 2006
_chemical_formula_sum 'C64 H78 La2 N4 O2'
_chemical_formula_weight 1213.12
_chemical_name_systematic
; 
 ? 
;
_space_group_IT_number 61
_symmetry_cell_setting orthorhombic
_symmetry_space_group_name_Hall '-P 2ac 2ab'
_symmetry_space_group_name_H-M 'P b c a'
_atom_sites_solution_hydrogens difmap
_atom_sites_solution_primary direct
_atom_sites_solution_secondary difmap
_audit_creation_method SHELXTL
_cell_angle_alpha 90.00
_cell_angle_beta 90.00
_cell_angle_gamma 90.00
_cell_formula_units_Z 4
_cell_length_a 17.444(3)
_cell_length_b 16.079(3)
_cell_length_c 20.064(4)
_cell_measurement_temperature 163(2)
_cell_volume 5627.6(18)
_computing_cell_refinement 'Bruker SMART/SAINT'
_computing_data_collection 'Bruker SMART'
_computing_data_reduction 'Bruker SAINT'
_computing_molecular_graphics 'Bruker SHELXTL'
_computing_publication_material 'Bruker SHELXTL'
_computing_structure_refinement 'Bruker SHELXTL'
_computing_structure_solution 'Bruker SHELXTL'
_diffrn_ambient_temperature 163(2)
_diffrn_measured_fraction_theta_full 0.995
_diffrn_measured_fraction_theta_max 0.995
_diffrn_measurement_device_type 'CCD area detector'
_diffrn_measurement_method 'omega scans'
_diffrn_radiation_monochromator graphite
_diffrn_radiation_source 'sealed tube'
_diffrn_radiation_type MoK\a
_diffrn_radiation_wavelength 0.71073
_diffrn_reflns_av_R_equivalents 0.0295
_diffrn_reflns_av_sigmaI/netI 0.0162
_diffrn_reflns_limit_h_max 22
_diffrn_reflns_limit_h_min -22
_diffrn_reflns_limit_k_max 21
_diffrn_reflns_limit_k_min -21
_diffrn_reflns_limit_l_max 26
_diffrn_reflns_limit_l_min -25
_diffrn_reflns_number 56374
_diffrn_reflns_theta_full 27.88
_diffrn_reflns_theta_max 27.88
_diffrn_reflns_theta_min 2.00
_diffrn_standards_decay_% '< 1.0'
_diffrn_standards_interval_count 'initial 50 frames recollected'
_diffrn_standards_number '50 frames'
_exptl_absorpt_coefficient_mu 1.544
_exptl_absorpt_correction_T_max 0.8014
_exptl_absorpt_correction_T_min 0.5988
_exptl_absorpt_correction_type multi-scan
_exptl_absorpt_process_details 'Bruker SADABS'
_exptl_crystal_colour pale
_exptl_crystal_density_diffrn 1.432
_exptl_crystal_density_meas ?
_exptl_crystal_description 'multi-faceted polyhedra'
_exptl_crystal_F_000 2480
_exptl_crystal_size_max 0.37
_exptl_crystal_size_mid 0.30
_exptl_crystal_size_min 0.15
_refine_diff_density_max 0.439
_refine_diff_density_min -0.377
_refine_diff_density_rms 0.067
_refine_ls_extinction_method none
_refine_ls_goodness_of_fit_ref 1.089
_refine_ls_hydrogen_treatment refall
_refine_ls_matrix_type full
_refine_ls_number_parameters 481
_refine_ls_number_reflns 6674
_refine_ls_number_restraints 0
_refine_ls_restrained_S_all 1.089
_refine_ls_R_factor_all 0.0337
_refine_ls_R_factor_gt 0.0201
_refine_ls_shift/su_max 0.003
_refine_ls_shift/su_mean 0.000
_refine_ls_structure_factor_coef Fsqd
_refine_ls_weighting_details 'calc w=1/[\s^2^(Fo^2^)+(0.0139P)^2^+6.4005P] where P=(Fo^2^+2Fc^2^)/3'
_refine_ls_weighting_scheme calc
_refine_ls_wR_factor_gt 0.0420
_refine_ls_wR_factor_ref 0.0500
_reflns_number_gt 5246
_reflns_number_total 6674
_reflns_threshold_expression >2sigma(I)
_cod_data_source_file ja0640851si20060609_054856.cif
_cod_data_source_block dl31
_cod_depositor_comments
;
The following automatic conversions were performed:

'_exptl_crystal_density_meas' value 'n/a' was changed to '?' - the
value is perceived as not measured.

Automatic conversion script
Id: cif_fix_values 3008 2015-01-20 13:52:24Z robertas 
;
_cod_original_cell_volume 5627.5(18)
_cod_database_code 4111035

loop_
_symmetry_equiv_pos_as_xyz
'x, y, z'
'-x+1/2, -y, z+1/2'
'-x, y+1/2, -z+1/2'
'x+1/2, -y+1/2, -z'
'-x, -y, -z'
'x-1/2, y, -z-1/2'
'x, -y-1/2, z-1/2'
'-x-1/2, y-1/2, z'

loop_
_atom_site_label
_atom_site_type_symbol
_atom_site_fract_x
_atom_site_fract_y
_atom_site_fract_z
_atom_site_U_iso_or_equiv
_atom_site_adp_type
_atom_site_occupancy
_atom_site_symmetry_multiplicity
_atom_site_calc_flag
La1 La 0.030762(5) 0.391842(6) 0.498036(5) 0.01295(4) Uani 1 1 d
O1 O 0.09917(8) 0.34108(9) 0.60598(7) 0.0226(3) Uani 1 1 d
N1 N 0.07487(9) 0.51682(9) 0.44282(8) 0.0154(3) Uani 1 1 d
N2 N 0.09342(9) 0.53992(10) 0.51190(7) 0.0156(3) Uani 1 1 d
C1 C 0.01820(11) 0.30264(12) 0.37748(10) 0.0190(4) Uani 1 1 d
C2 C 0.09712(11) 0.29786(12) 0.39505(10) 0.0181(4) Uani 1 1 d
C3 C 0.10353(11) 0.24557(12) 0.45166(10) 0.0188(4) Uani 1 1 d
C4 C 0.02893(12) 0.21820(12) 0.46908(10) 0.0199(4) Uani 1 1 d
C5 C -0.02350(11) 0.25336(12) 0.42330(10) 0.0198(4) Uani 1 1 d
C6 C -0.01454(15) 0.34463(17) 0.31717(12) 0.0295(5) Uani 1 1 d
C7 C 0.16353(13) 0.33643(13) 0.35871(11) 0.0224(4) Uani 1 1 d
C8 C 0.17792(13) 0.21832(15) 0.48288(12) 0.0251(4) Uani 1 1 d
C9 C 0.00891(16) 0.15497(15) 0.52166(14) 0.0318(5) Uani 1 1 d
C10 C -0.10803(13) 0.23420(15) 0.41883(14) 0.0287(5) Uani 1 1 d
C11 C 0.09685(10) 0.57489(12) 0.39530(10) 0.0169(4) Uani 1 1 d
C12 C 0.08260(12) 0.55812(13) 0.32720(10) 0.0222(4) Uani 1 1 d
C13 C 0.10240(13) 0.61447(15) 0.27825(11) 0.0281(5) Uani 1 1 d
C14 C 0.13592(12) 0.69047(15) 0.29471(12) 0.0307(5) Uani 1 1 d
C15 C 0.14953(12) 0.70838(14) 0.36070(12) 0.0277(5) Uani 1 1 d
C16 C 0.13101(11) 0.65195(12) 0.41108(11) 0.0207(4) Uani 1 1 d
C17 C 0.17075(11) 0.52997(11) 0.52923(10) 0.0161(4) Uani 1 1 d
C18 C 0.22678(11) 0.49825(12) 0.48563(10) 0.0203(4) Uani 1 1 d
C19 C 0.30184(12) 0.48620(14) 0.50768(13) 0.0280(5) Uani 1 1 d
C20 C 0.32301(13) 0.50542(14) 0.57185(13) 0.0304(5) Uani 1 1 d
C21 C 0.26873(13) 0.53857(13) 0.61492(12) 0.0264(5) Uani 1 1 d
C22 C 0.19359(12) 0.55110(13) 0.59411(11) 0.0215(4) Uani 1 1 d
C23 C 0.17798(13) 0.34967(15) 0.62796(12) 0.0281(5) Uani 1 1 d
C24 C 0.19629(13) 0.26938(16) 0.66492(13) 0.0299(5) Uani 1 1 d
C25 C 0.11799(14) 0.2325(2) 0.68193(17) 0.0429(7) Uani 1 1 d
C26 C 0.06162(14) 0.29814(18) 0.66041(13) 0.0331(5) Uani 1 1 d
C27 C -0.19781(15) -0.02118(19) 0.69626(14) 0.0420(6) Uani 1 1 d
C28 C -0.16538(15) 0.05653(16) 0.69717(13) 0.0362(6) Uani 1 1 d
C29 C -0.09105(15) 0.06744(15) 0.67763(12) 0.0325(5) Uani 1 1 d
C30 C -0.04846(16) 0.00015(19) 0.65774(14) 0.0412(6) Uani 1 1 d
C31 C -0.08046(19) -0.07829(18) 0.65708(14) 0.0462(7) Uani 1 1 d
C32 C -0.15577(19) -0.08862(16) 0.67623(14) 0.0438(7) Uani 1 1 d
H6A H 0.0234(17) 0.3655(18) 0.2871(16) 0.049(8) Uiso 1 1 d
H6B H -0.043(2) 0.391(2) 0.3259(17) 0.070(11) Uiso 1 1 d
H6C H -0.039(2) 0.308(2) 0.2915(19) 0.088(13) Uiso 1 1 d
H7A H 0.1868(14) 0.2992(15) 0.3265(12) 0.028(6) Uiso 1 1 d
H7B H 0.1500(15) 0.3843(15) 0.3344(13) 0.032(7) Uiso 1 1 d
H7C H 0.2061(16) 0.3524(16) 0.3892(14) 0.040(7) Uiso 1 1 d
H8A H 0.1718(14) 0.1948(15) 0.5257(13) 0.032(7) Uiso 1 1 d
H8B H 0.2150(16) 0.2611(18) 0.4835(14) 0.043(8) Uiso 1 1 d
H8C H 0.2024(15) 0.1753(16) 0.4563(13) 0.037(7) Uiso 1 1 d
H9A H 0.007(2) 0.101(2) 0.5037(17) 0.078(12) Uiso 1 1 d
H9B H -0.0342(19) 0.169(2) 0.5445(17) 0.062(10) Uiso 1 1 d
H9C H 0.0479(18) 0.1487(19) 0.5525(16) 0.055(9) Uiso 1 1 d
H10A H -0.1191(17) 0.196(2) 0.3858(16) 0.058(9) Uiso 1 1 d
H10B H -0.1261(17) 0.2050(18) 0.4572(16) 0.049(8) Uiso 1 1 d
H10C H -0.1368(18) 0.280(2) 0.4155(16) 0.062(10) Uiso 1 1 d
H12 H 0.0597(13) 0.5093(14) 0.3161(11) 0.021(6) Uiso 1 1 d
H13 H 0.0934(14) 0.5986(14) 0.2341(12) 0.025(6) Uiso 1 1 d
H14 H 0.1496(14) 0.7284(14) 0.2606(12) 0.027(6) Uiso 1 1 d
H15 H 0.1728(14) 0.7587(15) 0.3736(12) 0.029(6) Uiso 1 1 d
H16 H 0.1434(13) 0.6637(14) 0.4550(12) 0.025(6) Uiso 1 1 d
H18 H 0.2135(11) 0.4852(12) 0.4412(10) 0.009(5) Uiso 1 1 d
H19 H 0.3390(15) 0.4642(16) 0.4766(13) 0.034(7) Uiso 1 1 d
H20 H 0.3733(15) 0.4992(16) 0.5859(13) 0.040(7) Uiso 1 1 d
H21 H 0.2811(13) 0.5527(14) 0.6587(12) 0.026(6) Uiso 1 1 d
H22 H 0.1566(14) 0.5719(14) 0.6251(12) 0.026(6) Uiso 1 1 d
H23A H 0.2067(15) 0.3591(15) 0.5904(13) 0.032(7) Uiso 1 1 d
H23B H 0.1813(15) 0.3965(16) 0.6588(13) 0.036(7) Uiso 1 1 d
H24A H 0.2262(15) 0.2809(16) 0.7033(14) 0.040(7) Uiso 1 1 d
H24B H 0.2241(15) 0.2310(17) 0.6362(14) 0.041(8) Uiso 1 1 d
H25A H 0.1109(18) 0.2220(19) 0.7260(17) 0.058(9) Uiso 1 1 d
H25B H 0.1088(18) 0.181(2) 0.6579(16) 0.062(10) Uiso 1 1 d
H26A H 0.0137(15) 0.2790(15) 0.6435(13) 0.033(7) Uiso 1 1 d
H26B H 0.0550(16) 0.3397(17) 0.6946(14) 0.044(8) Uiso 1 1 d
H27 H -0.2478(18) -0.0259(19) 0.7090(16) 0.057(9) Uiso 1 1 d
H28 H -0.1934(18) 0.1016(19) 0.7111(15) 0.057(9) Uiso 1 1 d
H29 H -0.0698(16) 0.1186(17) 0.6776(13) 0.042(8) Uiso 1 1 d
H30 H -0.0026(18) 0.0080(19) 0.6441(17) 0.061(10) Uiso 1 1 d
H31 H -0.0528(19) -0.122(2) 0.6448(16) 0.062(10) Uiso 1 1 d
H32 H -0.1788(18) -0.143(2) 0.6755(15) 0.061(9) Uiso 1 1 d

loop_
_atom_site_aniso_label
_atom_site_aniso_U_11
_atom_site_aniso_U_22
_atom_site_aniso_U_33
_atom_site_aniso_U_23
_atom_site_aniso_U_13
_atom_site_aniso_U_12
La1 0.01237(5) 0.01189(5) 0.01458(6) 0.00039(4) -0.00086(4) 0.00147(4)
O1 0.0202(7) 0.0259(7) 0.0217(7) 0.0071(6) -0.0035(6) 0.0011(6)
N1 0.0144(7) 0.0160(7) 0.0158(8) -0.0013(6) -0.0003(6) -0.0014(6)
N2 0.0136(7) 0.0177(7) 0.0155(8) -0.0023(6) -0.0004(6) -0.0012(6)
C1 0.0203(10) 0.0165(9) 0.0201(9) -0.0055(7) -0.0025(8) 0.0033(8)
C2 0.0187(9) 0.0165(9) 0.0190(9) -0.0041(7) 0.0004(8) 0.0029(8)
C3 0.0180(9) 0.0149(8) 0.0234(10) -0.0028(7) -0.0001(8) 0.0051(7)
C4 0.0210(10) 0.0129(8) 0.0257(10) -0.0019(7) 0.0016(8) 0.0019(8)
C5 0.0184(9) 0.0148(9) 0.0262(10) -0.0059(8) -0.0001(8) 0.0009(8)
C6 0.0292(12) 0.0364(13) 0.0230(11) 0.0002(10) -0.0059(10) 0.0031(11)
C7 0.0233(11) 0.0222(10) 0.0218(10) 0.0000(8) 0.0033(9) 0.0022(9)
C8 0.0194(10) 0.0256(11) 0.0302(12) 0.0012(9) -0.0002(9) 0.0065(9)
C9 0.0316(13) 0.0224(11) 0.0415(14) 0.0086(10) 0.0063(11) 0.0013(10)
C10 0.0207(11) 0.0236(11) 0.0419(14) -0.0077(10) -0.0028(10) -0.0027(9)
C11 0.0100(8) 0.0189(9) 0.0219(10) 0.0027(7) 0.0015(7) 0.0027(7)
C12 0.0225(10) 0.0227(10) 0.0214(10) -0.0002(8) 0.0014(8) 0.0028(8)
C13 0.0247(11) 0.0380(12) 0.0216(10) 0.0073(10) 0.0044(9) 0.0106(10)
C14 0.0184(10) 0.0381(13) 0.0356(13) 0.0216(10) 0.0064(9) 0.0040(9)
C15 0.0155(10) 0.0244(11) 0.0433(14) 0.0126(10) -0.0023(9) -0.0032(9)
C16 0.0149(9) 0.0197(10) 0.0275(11) 0.0029(8) -0.0030(8) -0.0008(8)
C17 0.0130(9) 0.0131(8) 0.0223(9) 0.0034(7) -0.0007(7) -0.0013(7)
C18 0.0184(9) 0.0191(9) 0.0235(11) 0.0029(8) 0.0007(8) 0.0020(8)
C19 0.0153(9) 0.0276(11) 0.0412(14) 0.0086(10) 0.0043(10) 0.0028(8)
C20 0.0153(10) 0.0291(11) 0.0468(15) 0.0096(10) -0.0090(10) -0.0027(9)
C21 0.0254(11) 0.0233(10) 0.0305(12) 0.0042(9) -0.0113(9) -0.0053(9)
C22 0.0206(10) 0.0201(10) 0.0238(10) 0.0001(8) -0.0032(8) -0.0021(8)
C23 0.0228(11) 0.0337(12) 0.0278(12) 0.0092(10) -0.0052(9) -0.0057(9)
C24 0.0193(11) 0.0394(13) 0.0312(12) 0.0103(10) -0.0039(10) 0.0026(10)
C25 0.0238(12) 0.0537(18) 0.0512(17) 0.0335(15) -0.0043(11) -0.0026(12)
C26 0.0189(11) 0.0517(16) 0.0287(12) 0.0144(11) 0.0010(10) 0.0019(11)
C27 0.0256(13) 0.0592(18) 0.0410(15) 0.0090(13) -0.0043(11) -0.0070(12)
C28 0.0362(14) 0.0345(13) 0.0380(14) -0.0008(11) -0.0050(11) 0.0118(11)
C29 0.0403(14) 0.0264(12) 0.0309(12) 0.0003(10) -0.0086(11) -0.0084(11)
C30 0.0303(13) 0.0579(18) 0.0355(14) -0.0031(12) 0.0063(11) -0.0010(13)
C31 0.063(2) 0.0356(14) 0.0397(15) -0.0133(12) 0.0011(14) 0.0168(14)
C32 0.0642(19) 0.0275(13) 0.0399(15) 0.0008(11) -0.0119(14) -0.0149(13)

loop_
_atom_type_symbol
_atom_type_description
_atom_type_scat_dispersion_real
_atom_type_scat_dispersion_imag
_atom_type_scat_source
C C 0.0033 0.0016 'International Tables Vol C Tables 4.2.6.8 and 6.1.1.4'
H H 0.0000 0.0000 'International Tables Vol C Tables 4.2.6.8 and 6.1.1.4'
N N 0.0061 0.0033 'International Tables Vol C Tables 4.2.6.8 and 6.1.1.4'
O O 0.0106 0.0060 'International Tables Vol C Tables 4.2.6.8 and 6.1.1.4'
La La -0.2871 2.4523 'International Tables Vol C Tables 4.2.6.8 and 6.1.1.4'

loop_
_geom_angle_atom_site_label_1
_geom_angle_atom_site_label_2
_geom_angle_atom_site_label_3
_geom_angle
_geom_angle_site_symmetry_1
_geom_angle_site_symmetry_3
Cnt La1 N1 111.7 . .
Cnt La1 N2 138.6 . .
Cnt La1 N1 141.1 5_556 .
Cnt La1 N2 113.6 5_556 .
Cnt La1 O1 101.0 . .
N1 La1 N2 82.61(5) . 5_566
N1 La1 O1 119.69(5) . .
N2 La1 O1 128.07(5) 5_566 .
N1 La1 N2 33.50(5) . .
N2 La1 N2 88.32(5) 5_566 .
O1 La1 N2 90.30(5) . .
N1 La1 N1 88.04(5) . 5_566
N2 La1 N1 33.40(5) 5_566 5_566
O1 La1 N1 96.92(5) . 5_566
N2 La1 N1 74.88(5) . 5_566
N1 La1 C2 88.79(5) . .
N2 La1 C2 123.25(5) 5_566 .
O1 La1 C2 104.74(5) . .
N2 La1 C2 113.13(5) . .
N1 La1 C2 156.64(5) 5_566 .
N1 La1 C1 93.11(6) . .
N2 La1 C1 95.15(5) 5_566 .
O1 La1 C1 126.12(5) . .
N2 La1 C1 125.61(5) . .
N1 La1 C1 127.92(5) 5_566 .
C2 La1 C1 29.28(5) . .
N1 La1 C3 113.38(6) . .
N2 La1 C3 138.26(5) 5_566 .
O1 La1 C3 78.90(5) . .
N2 La1 C3 126.85(5) . .
N1 La1 C3 157.49(5) 5_566 .
C2 La1 C3 29.12(6) . .
C1 La1 C3 47.96(6) . .
N1 La1 C5 120.93(6) . .
N2 La1 C5 90.77(5) 5_566 .
O1 La1 C5 110.21(5) . .
N2 La1 C5 154.23(5) . .
N1 La1 C5 116.11(5) 5_566 .
C2 La1 C5 47.84(6) . .
C1 La1 C5 28.91(6) . .
C3 La1 C5 47.61(6) . .
N1 La1 C4 136.31(6) . .
N2 La1 C4 114.47(5) 5_566 .
O1 La1 C4 82.40(5) . .
N2 La1 C4 155.63(5) . .
N1 La1 C4 128.96(5) 5_566 .
C2 La1 C4 47.80(6) . .
C1 La1 C4 47.67(6) . .
C3 La1 C4 28.89(6) . .
C5 La1 C4 28.74(6) . .
N1 La1 C11 113.37(5) . 5_566
N2 La1 C11 49.27(5) 5_566 5_566
O1 La1 C11 79.11(5) . 5_566
N2 La1 C11 93.92(5) . 5_566
N1 La1 C11 26.07(5) 5_566 5_566
C2 La1 C11 152.47(5) . 5_566
C1 La1 C11 128.11(5) . 5_566
C3 La1 C11 133.24(5) . 5_566
C5 La1 C11 104.89(5) . 5_566
C4 La1 C11 107.35(5) . 5_566
N1 La1 La1 46.41(4) . 5_566
N2 La1 La1 46.33(4) 5_566 5_566
O1 La1 La1 114.61(3) . 5_566
N2 La1 La1 41.98(4) . 5_566
N1 La1 La1 41.63(3) 5_566 5_566
C2 La1 La1 130.63(4) . 5_566
C1 La1 La1 118.78(4) . 5_566
C3 La1 La1 158.95(4) . 5_566
C5 La1 La1 131.35(4) . 5_566
C4 La1 La1 159.44(4) . 5_566
C11 La1 La1 67.22(3) 5_566 5_566
C26 O1 C23 104.17(16) . .
C26 O1 La1 124.69(12) . .
C23 O1 La1 131.10(12) . .
C11 N1 N2 114.61(15) . .
C11 N1 La1 163.84(13) . .
N2 N1 La1 81.27(9) . .
C11 N1 La1 97.32(11) . 5_566
N2 N1 La1 65.75(8) . 5_566
La1 N1 La1 91.96(5) . 5_566
C17 N2 N1 114.61(14) . .
C17 N2 La1 157.98(13) . 5_566
N1 N2 La1 80.85(9) . 5_566
C17 N2 La1 108.80(11) . .
N1 N2 La1 65.23(8) . .
La1 N2 La1 91.68(5) 5_566 .
C5 C1 C2 107.83(17) . .
C5 C1 C6 125.52(19) . .
C2 C1 C6 126.4(2) . .
C5 C1 La1 76.55(11) . .
C2 C1 La1 74.92(11) . .
C6 C1 La1 119.53(14) . .
C3 C2 C1 107.87(17) . .
C3 C2 C7 124.94(18) . .
C1 C2 C7 127.10(18) . .
C3 C2 La1 76.24(11) . .
C1 C2 La1 75.80(11) . .
C7 C2 La1 116.91(13) . .
C4 C3 C2 108.01(17) . .
C4 C3 C8 126.74(18) . .
C2 C3 C8 125.01(18) . .
C4 C3 La1 76.42(11) . .
C2 C3 La1 74.64(11) . .
C8 C3 La1 119.44(13) . .
C5 C4 C3 108.03(18) . .
C5 C4 C9 125.1(2) . .
C3 C4 C9 126.52(19) . .
C5 C4 La1 75.41(11) . .
C3 C4 La1 74.69(11) . .
C9 C4 La1 121.38(15) . .
C4 C5 C1 108.26(17) . .
C4 C5 C10 126.1(2) . .
C1 C5 C10 125.3(2) . .
C4 C5 La1 75.85(11) . .
C1 C5 La1 74.54(11) . .
C10 C5 La1 121.07(14) . .
N1 C11 C16 123.58(18) . .
N1 C11 C12 119.11(17) . .
C16 C11 C12 117.28(18) . .
N1 C11 La1 56.62(9) . 5_566
C16 C11 La1 89.82(12) . 5_566
C12 C11 La1 124.56(13) . 5_566
C13 C12 C11 121.2(2) . .
C12 C13 C14 120.8(2) . .
C15 C14 C13 118.9(2) . .
C14 C15 C16 121.4(2) . .
C15 C16 C11 120.4(2) . .
N2 C17 C22 118.40(18) . .
N2 C17 C18 123.74(18) . .
C22 C17 C18 117.85(18) . .
C19 C18 C17 120.3(2) . .
C20 C19 C18 121.2(2) . .
C19 C20 C21 119.1(2) . .
C20 C21 C22 120.8(2) . .
C21 C22 C17 120.8(2) . .
O1 C23 C24 105.44(18) . .
C23 C24 C25 104.51(19) . .
C26 C25 C24 104.3(2) . .
O1 C26 C25 104.78(19) . .
C32 C27 C28 120.3(3) . .
C29 C28 C27 120.3(2) . .
C28 C29 C30 119.8(2) . .
C29 C30 C31 120.3(3) . .
C32 C31 C30 119.5(3) . .
C27 C32 C31 119.8(2) . .

loop_
_geom_bond_atom_site_label_1
_geom_bond_atom_site_label_2
_geom_bond_distance
_geom_bond_site_symmetry_2
La1 N1 2.4202(16) .
La1 N2 2.4364(16) 5_566
La1 O1 2.6041(14) .
La1 N2 2.6346(16) .
La1 N1 2.6383(16) 5_566
La1 C2 2.8095(19) .
La1 C1 2.8207(19) .
La1 C3 2.8299(19) .
La1 C5 2.8464(19) .
La1 C4 2.8520(19) .
La1 C11 3.1339(19) 5_566
La1 La1 3.6407(6) 5_566
La1 Cnt 2.562 .
O1 C26 1.449(3) .
O1 C23 1.450(3) .
N1 C11 1.388(2) .
N1 N2 1.471(2) .
N1 La1 2.6383(16) 5_566
N2 C17 1.402(2) .
N2 La1 2.4364(16) 5_566
C1 C5 1.415(3) .
C1 C2 1.423(3) .
C1 C6 1.499(3) .
C2 C3 1.418(3) .
C2 C7 1.503(3) .
C3 C4 1.418(3) .
C3 C8 1.506(3) .
C4 C5 1.414(3) .
C4 C9 1.506(3) .
C5 C10 1.509(3) .
C11 C16 1.411(3) .
C11 C12 1.415(3) .
C11 La1 3.1339(19) 5_566
C12 C13 1.380(3) .
C13 C14 1.394(3) .
C14 C15 1.376(3) .
C15 C16 1.396(3) .
C17 C22 1.403(3) .
C17 C18 1.407(3) .
C18 C19 1.396(3) .
C19 C20 1.375(3) .
C20 C21 1.388(3) .
C21 C22 1.390(3) .
C23 C24 1.523(3) .
C24 C25 1.528(3) .
C25 C26 1.506(3) .
C27 C32 1.369(4) .
C27 C28 1.372(4) .
C28 C29 1.366(4) .
C29 C30 1.372(4) .
C30 C31 1.379(4) .
C31 C32 1.379(4) .
